data_2233906
loop_
_publ_author_name
'Jia, Liwei'
'Yue, Zhengyu'
'Lv, Dongying'
'Gao, Po'

_publ_section_title
;
 1,2-Bis[(3,6,9-trimethyl-3,12-epoxy-3,4,5,5a,6,7,8,8a,9,10,12,12a-dodecahydropyrano[4,3-<i>j</i>][1,2]benzodioxepin-4-yl)oxy]ethane
;
_journal_coeditor_code JJ2118
_journal_issue 3
_journal_name_full 'Acta Crystallographica Section E'
_journal_page_first o661
_journal_paper_doi 10.1107/S1600536812005089
_journal_volume 68
_journal_year 2012
_chemical_formula_iupac 'C32 H50 O10'
_chemical_formula_moiety 'C32 H50 O10'
_chemical_formula_sum 'C32 H50 O10'
_chemical_formula_weight 594.72
_chemical_name_systematic
;
1,2-Bis[(3,6,9-trimethyl-3,12-epoxy-3,4,5,5a,6,7,8,8a,9,10,12,12a-
dodecahydropyrano[4,3-<i>j</i>][1,2]benzodioxepin-4-yl)oxy]ethane
;
_space_group_IT_number 5
_symmetry_cell_setting monoclinic
_symmetry_space_group_name_Hall 'C 2y'
_symmetry_space_group_name_H-M 'C 1 2 1'
_atom_sites_solution_hydrogens geom
_atom_sites_solution_primary direct
_atom_sites_solution_secondary difmap
_audit_creation_method SHELXL-97
_cell_angle_alpha 90.00
_cell_angle_beta 123.58(3)
_cell_angle_gamma 90.00
_cell_formula_units_Z 2
_cell_length_a 18.033(4)
_cell_length_b 9.3127(19)
_cell_length_c 11.061(2)
_cell_measurement_reflns_used 5507
_cell_measurement_temperature 295(2)
_cell_measurement_theta_max 25.98
_cell_measurement_theta_min 3.69
_cell_volume 1547.5(8)
_computing_cell_refinement '<i>RAPID-AUTO</i> (Rigaku, 1998)'
_computing_data_collection '<i>RAPID-AUTO</i> (Rigaku, 1998)'
_computing_data_reduction '<i>CrystalStructure</i> (Rigaku/MSC, 2002)'
_computing_molecular_graphics '<i>ORTEPII</i> (Johnson, 1976)'
_computing_publication_material '<i>SHELXL97</i> (Sheldrick, 2008)'
_computing_structure_refinement '<i>SHELXL97</i> (Sheldrick, 2008)'
_computing_structure_solution '<i>SHELXS97</i> (Sheldrick, 2008)'
_diffrn_ambient_temperature 295(2)
_diffrn_detector_area_resol_mean 10.000
_diffrn_measured_fraction_theta_full 0.997
_diffrn_measured_fraction_theta_max 0.997
_diffrn_measurement_device_type 'Rigaku R-AXIS RAPID'
_diffrn_measurement_method \w
_diffrn_radiation_monochromator graphite
_diffrn_radiation_source 'fine-focus sealed tube'
_diffrn_radiation_type MoK\a
_diffrn_radiation_wavelength 0.71073
_diffrn_reflns_av_R_equivalents 0.0430
_diffrn_reflns_av_sigmaI/netI 0.0377
_diffrn_reflns_limit_h_max 22
_diffrn_reflns_limit_h_min -22
_diffrn_reflns_limit_k_max 9
_diffrn_reflns_limit_k_min -11
_diffrn_reflns_limit_l_max 13
_diffrn_reflns_limit_l_min -13
_diffrn_reflns_number 6717
_diffrn_reflns_theta_full 26.00
_diffrn_reflns_theta_max 26.00
_diffrn_reflns_theta_min 3.69
_diffrn_standards_decay_% 0
_diffrn_standards_interval_count 0
_diffrn_standards_interval_time 0
_diffrn_standards_number 0
_exptl_absorpt_coefficient_mu 0.094
_exptl_absorpt_correction_T_max 0.9716
_exptl_absorpt_correction_T_min 0.9618
_exptl_absorpt_correction_type multi-scan
_exptl_absorpt_process_details '(ABSCOR; Higashi, 1995)'
_exptl_crystal_colour colorless
_exptl_crystal_density_diffrn 1.276
_exptl_crystal_density_method 'not measured'
_exptl_crystal_description prism
_exptl_crystal_F_000 644
_exptl_crystal_size_max 0.42
_exptl_crystal_size_mid 0.38
_exptl_crystal_size_min 0.31
_refine_diff_density_max 0.200
_refine_diff_density_min -0.198
_refine_ls_extinction_method none
_refine_ls_goodness_of_fit_ref 1.098
_refine_ls_hydrogen_treatment constr
_refine_ls_matrix_type full
_refine_ls_number_parameters 194
_refine_ls_number_reflns 1614
_refine_ls_number_restraints 1
_refine_ls_restrained_S_all 1.098
_refine_ls_R_factor_all 0.0585
_refine_ls_R_factor_gt 0.0420
_refine_ls_shift/su_max 0.000
_refine_ls_shift/su_mean 0.000
_refine_ls_structure_factor_coef Fsqd
_refine_ls_weighting_details 'calc w=1/[\s^2^(Fo^2^)+(0.0715P)^2^+0.1671P] where P=(Fo^2^+2Fc^2^)/3'
_refine_ls_weighting_scheme calc
_refine_ls_wR_factor_gt 0.1075
_refine_ls_wR_factor_ref 0.1286
_reflns_number_gt 1195
_reflns_number_total 1614
_reflns_threshold_expression I>2\s(I)
_cod_data_source_file jj2118.cif
_cod_data_source_block I
_cod_original_sg_symbol_H-M 'C 2'
_cod_database_code 2233906
_cod_database_fobs_code 2233906

loop_
_symmetry_equiv_pos_as_xyz
'x, y, z'
'-x, y, -z'
'x+1/2, y+1/2, z'
'-x+1/2, y+1/2, -z'

loop_
_atom_site_type_symbol
_atom_site_label
_atom_site_fract_x
_atom_site_fract_y
_atom_site_fract_z
_atom_site_U_iso_or_equiv
_atom_site_adp_type
_atom_site_calc_flag
_atom_site_refinement_flags
_atom_site_occupancy
_atom_site_symmetry_multiplicity
O O1 0.85534(15) 0.7920(3) 0.4203(3) 0.0696(7) Uani d . 1 1
O O2 0.81128(13) 0.6711(3) 0.4401(2) 0.0638(7) Uani d . 1 1
O O3 0.76331(14) 0.7918(3) 0.1695(2) 0.0578(6) Uani d . 1 1
O O4 0.68018(14) 0.8818(2) 0.2453(3) 0.0600(6) Uani d . 1 1
O O5 0.52997(15) 0.8430(3) 0.1553(3) 0.0655(7) Uani d . 1 1
C C1 0.8536(2) 0.7701(5) 0.2924(4) 0.0638(9) Uani d . 1 1
C C2 0.8844(2) 0.6212(5) 0.2839(5) 0.0741(11) Uani d . 1 1
H H2A 0.9172 0.6284 0.2382 0.089 Uiso calc R 1 1
H H2B 0.9251 0.5858 0.3818 0.089 Uiso calc R 1 1
C C3 0.8104(2) 0.5128(4) 0.2012(5) 0.0694(10) Uani d . 1 1
H H3A 0.8369 0.4211 0.2041 0.083 Uiso calc R 1 1
H H3B 0.7740 0.5427 0.1005 0.083 Uiso calc R 1 1
C C4 0.7496(2) 0.4904(4) 0.2559(4) 0.0590(8) Uani d . 1 1
H H4A 0.7836 0.4307 0.3431 0.071 Uiso calc R 1 1
C C5 0.6668(2) 0.4016(4) 0.1475(4) 0.0652(9) Uani d . 1 1
H H5 0.6336 0.4546 0.0557 0.078 Uiso calc R 1 1
C C6 0.6066(2) 0.3825(4) 0.2020(4) 0.0700(10) Uani d . 1 1
H H6A 0.5535 0.3308 0.1298 0.084 Uiso calc R 1 1
H H6B 0.6371 0.3255 0.2901 0.084 Uiso calc R 1 1
C C7 0.5804(2) 0.5246(4) 0.2323(4) 0.0642(9) Uani d . 1 1
H H7A 0.5408 0.5085 0.2645 0.077 Uiso calc R 1 1
H H7B 0.5485 0.5805 0.1435 0.077 Uiso calc R 1 1
C C8 0.6620(2) 0.6093(4) 0.3487(4) 0.0576(8) Uani d . 1 1
H H8 0.6917 0.5495 0.4362 0.069 Uiso calc R 1 1
C C9 0.6407(2) 0.7511(4) 0.3906(4) 0.0634(9) Uani d . 1 1
H H9 0.6964 0.7825 0.4786 0.076 Uiso calc R 1 1
C C10 0.6163(2) 0.8677(4) 0.2800(4) 0.0643(9) Uani d . 1 1
H H10 0.6147 0.9586 0.3231 0.077 Uiso calc R 1 1
C C11 0.6992(2) 0.7533(3) 0.1973(4) 0.0505(7) Uani d . 1 1
H H11 0.6452 0.7232 0.1059 0.061 Uiso calc R 1 1
C C12 0.72923(18) 0.6310(4) 0.3060(3) 0.0497(7) Uani d . 1 1
C C13 0.9078(3) 0.8911(6) 0.2898(5) 0.0916(15) Uani d . 1 1
H H13A 0.8908 0.9796 0.3125 0.137 Uiso calc R 1 1
H H13B 0.8974 0.8977 0.1950 0.137 Uiso calc R 1 1
H H13C 0.9698 0.8732 0.3603 0.137 Uiso calc R 1 1
C C14 0.6926(4) 0.2560(5) 0.1183(6) 0.0950(14) Uani d . 1 1
H H14A 0.7275 0.2040 0.2078 0.143 Uiso calc R 1 1
H H14B 0.7269 0.2700 0.0768 0.143 Uiso calc R 1 1
H H14C 0.6398 0.2025 0.0520 0.143 Uiso calc R 1 1
C C15 0.5731(3) 0.7405(6) 0.4325(5) 0.0923(15) Uani d . 1 1
H H15A 0.5162 0.7137 0.3490 0.138 Uiso calc R 1 1
H H15B 0.5684 0.8318 0.4680 0.138 Uiso calc R 1 1
H H15C 0.5924 0.6693 0.5070 0.138 Uiso calc R 1 1
C C16 0.4917(3) 0.9620(4) 0.0595(5) 0.0737(10) Uani d . 1 1
H H16A 0.5156 1.0498 0.1152 0.088 Uiso calc R 1 1
H H16B 0.4280 0.9619 0.0162 0.088 Uiso calc R 1 1

loop_
_atom_site_aniso_label
_atom_site_aniso_U_11
_atom_site_aniso_U_22
_atom_site_aniso_U_33
_atom_site_aniso_U_12
_atom_site_aniso_U_13
_atom_site_aniso_U_23
O1 0.0611(13) 0.0951(18) 0.0531(14) -0.0343(13) 0.0319(11) -0.0154(14)
O2 0.0523(11) 0.0890(17) 0.0424(12) -0.0224(12) 0.0214(9) -0.0031(12)
O3 0.0544(11) 0.0700(15) 0.0532(13) -0.0115(10) 0.0324(10) 0.0023(11)
O4 0.0605(13) 0.0547(13) 0.0710(16) -0.0134(11) 0.0401(12) -0.0100(12)
O5 0.0583(12) 0.0607(14) 0.0762(17) -0.0088(11) 0.0364(12) -0.0090(13)
C1 0.0488(17) 0.091(2) 0.0528(19) -0.0159(17) 0.0287(15) -0.0025(19)
C2 0.0547(19) 0.098(3) 0.073(3) 0.002(2) 0.0372(18) 0.007(2)
C3 0.067(2) 0.078(3) 0.067(2) 0.0031(18) 0.0399(19) 0.002(2)
C4 0.0566(17) 0.061(2) 0.050(2) -0.0021(15) 0.0237(15) 0.0081(16)
C5 0.073(2) 0.056(2) 0.055(2) -0.0097(17) 0.0284(18) 0.0009(17)
C6 0.073(2) 0.060(2) 0.062(2) -0.0256(18) 0.0282(18) -0.0002(19)
C7 0.0589(18) 0.068(2) 0.065(2) -0.0213(16) 0.0337(17) -0.0048(18)
C8 0.0548(17) 0.071(2) 0.0455(18) -0.0178(15) 0.0267(15) -0.0040(17)
C9 0.0580(18) 0.086(2) 0.054(2) -0.0178(17) 0.0354(16) -0.0146(19)
C10 0.0571(17) 0.068(2) 0.074(2) -0.0143(17) 0.0399(17) -0.020(2)
C11 0.0509(17) 0.0509(17) 0.0500(18) -0.0146(13) 0.0281(15) -0.0052(14)
C12 0.0446(14) 0.0619(19) 0.0361(15) -0.0144(13) 0.0183(12) -0.0016(14)
C13 0.073(2) 0.129(4) 0.079(3) -0.044(3) 0.046(2) -0.013(3)
C14 0.116(3) 0.066(3) 0.100(4) -0.009(2) 0.057(3) -0.013(3)
C15 0.087(3) 0.129(4) 0.086(3) -0.030(3) 0.063(3) -0.024(3)
C16 0.071(2) 0.0533(19) 0.093(3) 0.0042(17) 0.043(2) -0.005(2)

loop_
_atom_type_symbol
_atom_type_description
_atom_type_scat_dispersion_real
_atom_type_scat_dispersion_imag
_atom_type_scat_source
C C 0.0033 0.0000 'International Tables Vol C Tables 4.2.6.8 and 6.1.1.4'
H H 0.0000 0.0000 'International Tables Vol C Tables 4.2.6.8 and 6.1.1.4'
O O 0.0106 0.0000 'International Tables Vol C Tables 4.2.6.8 and 6.1.1.4'

loop_
_geom_angle_atom_site_label_1
_geom_angle_atom_site_label_2
_geom_angle_atom_site_label_3
_geom_angle_site_symmetry_1
_geom_angle_site_symmetry_3
_geom_angle
C1 O1 O2 . . 109.0(2)
C12 O2 O1 . . 112.1(2)
C11 O3 C1 . . 113.3(2)
C10 O4 C11 . . 115.2(2)
C10 O5 C16 . . 114.8(3)
O1 C1 O3 . . 108.1(3)
O1 C1 C13 . . 104.9(3)
O3 C1 C13 . . 106.5(3)
O1 C1 C2 . . 112.8(3)
O3 C1 C2 . . 109.3(3)
C13 C1 C2 . . 114.8(3)
C3 C2 C1 . . 114.7(3)
C3 C2 H2A . . 108.6
C1 C2 H2A . . 108.6
C3 C2 H2B . . 108.6
C1 C2 H2B . . 108.6
H2A C2 H2B . . 107.6
C2 C3 C4 . . 115.9(3)
C2 C3 H3A . . 108.3
C4 C3 H3A . . 108.3
C2 C3 H3B . . 108.3
C4 C3 H3B . . 108.3
H3A C3 H3B . . 107.4
C3 C4 C5 . . 111.3(3)
C3 C4 C12 . . 113.0(3)
C5 C4 C12 . . 114.5(3)
C3 C4 H4A . . 105.7
C5 C4 H4A . . 105.7
C12 C4 H4A . . 105.7
C6 C5 C14 . . 110.4(3)
C6 C5 C4 . . 110.7(3)
C14 C5 C4 . . 111.3(3)
C6 C5 H5 . . 108.1
C14 C5 H5 . . 108.1
C4 C5 H5 . . 108.1
C7 C6 C5 . . 111.5(3)
C7 C6 H6A . . 109.3
C5 C6 H6A . . 109.3
C7 C6 H6B . . 109.3
C5 C6 H6B . . 109.3
H6A C6 H6B . . 108.0
C6 C7 C8 . . 111.5(3)
C6 C7 H7A . . 109.3
C8 C7 H7A . . 109.3
C6 C7 H7B . . 109.3
C8 C7 H7B . . 109.3
H7A C7 H7B . . 108.0
C9 C8 C7 . . 114.6(3)
C9 C8 C12 . . 110.8(3)
C7 C8 C12 . . 111.3(3)
C9 C8 H8 . . 106.5
C7 C8 H8 . . 106.5
C12 C8 H8 . . 106.5
C10 C9 C8 . . 112.8(3)
C10 C9 C15 . . 111.6(3)
C8 C9 C15 . . 114.6(3)
C10 C9 H9 . . 105.6
C8 C9 H9 . . 105.6
C15 C9 H9 . . 105.6
O4 C10 O5 . . 112.0(3)
O4 C10 C9 . . 111.9(3)
O5 C10 C9 . . 110.1(3)
O4 C10 H10 . . 107.6
O5 C10 H10 . . 107.6
C9 C10 H10 . . 107.6
O3 C11 O4 . . 105.4(2)
O3 C11 C12 . . 113.0(2)
O4 C11 C12 . . 112.8(2)
O3 C11 H11 . . 108.5
O4 C11 H11 . . 108.5
C12 C11 H11 . . 108.5
O2 C12 C11 . . 109.4(2)
O2 C12 C8 . . 104.6(2)
C11 C12 C8 . . 110.1(2)
O2 C12 C4 . . 106.0(2)
C11 C12 C4 . . 113.7(2)
C8 C12 C4 . . 112.5(2)
C1 C13 H13A . . 109.5
C1 C13 H13B . . 109.5
H13A C13 H13B . . 109.5
C1 C13 H13C . . 109.5
H13A C13 H13C . . 109.5
H13B C13 H13C . . 109.5
C5 C14 H14A . . 109.5
C5 C14 H14B . . 109.5
H14A C14 H14B . . 109.5
C5 C14 H14C . . 109.5
H14A C14 H14C . . 109.5
H14B C14 H14C . . 109.5
C9 C15 H15A . . 109.5
C9 C15 H15B . . 109.5
H15A C15 H15B . . 109.5
C9 C15 H15C . . 109.5
H15A C15 H15C . . 109.5
H15B C15 H15C . . 109.5
O5 C16 C16 . 2_655 113.8(3)
O5 C16 H16A . . 108.8
C16 C16 H16A 2_655 . 108.8
O5 C16 H16B . . 108.8
C16 C16 H16B 2_655 . 108.8
H16A C16 H16B . . 107.7

loop_
_geom_bond_atom_site_label_1
_geom_bond_atom_site_label_2
_geom_bond_site_symmetry_2
_geom_bond_distance
O1 C1 . 1.412(4)
O1 O2 . 1.463(3)
O2 C12 . 1.450(3)
O3 C11 . 1.397(3)
O3 C1 . 1.446(4)
O4 C10 . 1.407(4)
O4 C11 . 1.426(4)
O5 C10 . 1.416(4)
O5 C16 . 1.421(5)
C1 C13 . 1.502(5)
C1 C2 . 1.516(6)
C2 C3 . 1.512(6)
C2 H2A . 0.9700
C2 H2B . 0.9700
C3 C4 . 1.532(5)
C3 H3A . 0.9700
C3 H3B . 0.9700
C4 C5 . 1.539(5)
C4 C12 . 1.544(5)
C4 H4A . 0.9800
C5 C6 . 1.515(5)
C5 C14 . 1.525(6)
C5 H5 . 0.9800
C6 C7 . 1.504(5)
C6 H6A . 0.9700
C6 H6B . 0.9700
C7 C8 . 1.532(4)
C7 H7A . 0.9700
C7 H7B . 0.9700
C8 C9 . 1.518(5)
C8 C12 . 1.538(4)
C8 H8 . 0.9800
C9 C10 . 1.508(5)
C9 C15 . 1.528(5)
C9 H9 . 0.9800
C10 H10 . 0.9800
C11 C12 . 1.522(4)
C11 H11 . 0.9800
C13 H13A . 0.9600
C13 H13B . 0.9600
C13 H13C . 0.9600
C14 H14A . 0.9600
C14 H14B . 0.9600
C14 H14C . 0.9600
C15 H15A . 0.9600
C15 H15B . 0.9600
C15 H15C . 0.9600
C16 C16 2_655 1.504(9)
C16 H16A . 0.9700
C16 H16B . 0.9700

loop_
_geom_torsion_atom_site_label_1
_geom_torsion_atom_site_label_2
_geom_torsion_atom_site_label_3
_geom_torsion_atom_site_label_4
_geom_torsion_site_symmetry_4
_geom_torsion
C1 O1 O2 C12 . -44.0(3)
O2 O1 C1 O3 . 72.2(3)
O2 O1 C1 C13 . -174.5(3)
O2 O1 C1 C2 . -48.8(3)
C11 O3 C1 O1 . -31.6(4)
C11 O3 C1 C13 . -143.8(3)
C11 O3 C1 C2 . 91.6(3)
O1 C1 C2 C3 . 94.4(4)
O3 C1 C2 C3 . -25.9(4)
C13 C1 C2 C3 . -145.5(4)
C1 C2 C3 C4 . -56.7(5)
C2 C3 C4 C5 . 168.8(3)
C2 C3 C4 C12 . 38.4(4)
C3 C4 C5 C6 . -179.1(3)
C12 C4 C5 C6 . -49.4(4)
C3 C4 C5 C14 . 57.7(4)
C12 C4 C5 C14 . -172.7(3)
C14 C5 C6 C7 . 179.8(3)
C4 C5 C6 C7 . 56.0(4)
C5 C6 C7 C8 . -60.4(4)
C6 C7 C8 C9 . -177.2(3)
C6 C7 C8 C12 . 56.1(4)
C7 C8 C9 C10 . -77.1(3)
C12 C8 C9 C10 . 49.9(4)
C7 C8 C9 C15 . 52.1(4)
C12 C8 C9 C15 . 179.1(3)
C11 O4 C10 O5 . -69.3(4)
C11 O4 C10 C9 . 54.9(4)
C16 O5 C10 O4 . -69.2(4)
C16 O5 C10 C9 . 165.7(3)
C8 C9 C10 O4 . -51.6(4)
C15 C9 C10 O4 . 177.6(3)
C8 C9 C10 O5 . 73.6(3)
C15 C9 C10 O5 . -57.2(4)
C1 O3 C11 O4 . 92.6(3)
C1 O3 C11 C12 . -31.0(4)
C10 O4 C11 O3 . -180.0(3)
C10 O4 C11 C12 . -56.3(3)
O1 O2 C12 C11 . -17.4(3)
O1 O2 C12 C8 . -135.4(2)
O1 O2 C12 C4 . 105.6(3)
O3 C11 C12 O2 . 57.2(3)
O4 C11 C12 O2 . -62.2(3)
O3 C11 C12 C8 . 171.6(3)
O4 C11 C12 C8 . 52.2(3)
O3 C11 C12 C4 . -61.0(3)
O4 C11 C12 C4 . 179.6(2)
C9 C8 C12 O2 . 68.0(3)
C7 C8 C12 O2 . -163.2(3)
C9 C8 C12 C11 . -49.4(3)
C7 C8 C12 C11 . 79.4(3)
C9 C8 C12 C4 . -177.4(3)
C7 C8 C12 C4 . -48.6(4)
C3 C4 C12 O2 . -71.1(3)
C5 C4 C12 O2 . 160.1(3)
C3 C4 C12 C11 . 49.1(4)
C5 C4 C12 C11 . -79.8(3)
C3 C4 C12 C8 . 175.2(3)
C5 C4 C12 C8 . 46.4(4)
C10 O5 C16 C16 2_655 92.8(4)
